data_7014815
loop_
_publ_author_name
'Aoki, Shotaro'
'Kurashina, Takayuki'
'Kasahara, Yuhki'
'Nishijima, Tadashi'
'Nomiya, Kenji'

_publ_section_title
;
 Polyoxometalate (POM)-based, multi-functional, inorganic-organic,
 hybrid compounds: syntheses and molecular structures of silanol-
 and/or siloxane bond-containing species grafted on mono- and
 tri-lacunary Keggin POMs.
;
_journal_issue 6
_journal_name_full 'Dalton transactions (Cambridge, England : 2003)'
_journal_page_first 1243
_journal_page_last 1253
_journal_paper_doi 10.1039/c0dt01185a
_journal_volume 40
_journal_year 2011
_chemical_formula_sum 'C30 H74 N3 O40 P S2 Si2 W11'
_chemical_formula_weight 3290.54
_chemical_name_systematic
;
?
;
_space_group_IT_number 14
_symmetry_cell_setting monoclinic
_symmetry_space_group_name_Hall '-P 2yn'
_symmetry_space_group_name_H-M 'P 1 21/n 1'
_atom_sites_solution_hydrogens geom
_atom_sites_solution_primary direct
_atom_sites_solution_secondary difmap
_audit_creation_method SHELXL-97
_cell_angle_alpha 90.00
_cell_angle_beta 101.684(4)
_cell_angle_gamma 90.00
_cell_formula_units_Z 4
_cell_length_a 12.856(2)
_cell_length_b 21.702(4)
_cell_length_c 24.359(5)
_cell_measurement_reflns_used 973
_cell_measurement_temperature 90
_cell_measurement_theta_max 23.30
_cell_measurement_theta_min 2.73
_cell_volume 6655(2)
_computing_cell_refinement 'Bruker SMART'
_computing_data_collection 'Bruker SMART'
_computing_data_reduction 'Bruker SAINT'
_computing_molecular_graphics 'Bruker SHELXTL'
_computing_publication_material 'Bruker SHELXTL'
_computing_structure_refinement 'SHELXL-97 (Sheldrick, 1997)'
_computing_structure_solution 'SHELXS-97 (Sheldrick, 1990)'
_diffrn_ambient_temperature 90
_diffrn_detector_area_resol_mean 8.366
_diffrn_measured_fraction_theta_full 0.997
_diffrn_measured_fraction_theta_max 0.997
_diffrn_measurement_device_type 'CCD area detector'
_diffrn_measurement_method 'phi and omega scans'
_diffrn_radiation_monochromator graphite
_diffrn_radiation_source 'fine-focus sealed tube'
_diffrn_radiation_type MoK\a
_diffrn_radiation_wavelength 0.71073
_diffrn_reflns_av_R_equivalents 0.0558
_diffrn_reflns_av_sigmaI/netI 0.0459
_diffrn_reflns_limit_h_max 13
_diffrn_reflns_limit_h_min -14
_diffrn_reflns_limit_k_max 24
_diffrn_reflns_limit_k_min -24
_diffrn_reflns_limit_l_max 27
_diffrn_reflns_limit_l_min -27
_diffrn_reflns_number 45132
_diffrn_reflns_theta_full 23.33
_diffrn_reflns_theta_max 23.33
_diffrn_reflns_theta_min 1.27
_exptl_absorpt_coefficient_mu 19.139
_exptl_absorpt_correction_T_max 0.7008
_exptl_absorpt_correction_T_min 0.1497
_exptl_absorpt_correction_type empirical
_exptl_absorpt_process_details SADABS
_exptl_crystal_colour yellow
_exptl_crystal_density_diffrn 3.284
_exptl_crystal_density_meas 0
_exptl_crystal_density_method 'not measured'
_exptl_crystal_description rod-crystals
_exptl_crystal_F_000 5936
_exptl_crystal_size_max 0.16
_exptl_crystal_size_mid 0.08
_exptl_crystal_size_min 0.02
_refine_diff_density_max 4.148
_refine_diff_density_min -2.055
_refine_diff_density_rms 0.308
_refine_ls_extinction_method none
_refine_ls_goodness_of_fit_ref 1.046
_refine_ls_hydrogen_treatment constr
_refine_ls_matrix_type full
_refine_ls_number_parameters 875
_refine_ls_number_reflns 9618
_refine_ls_number_restraints 2112
_refine_ls_restrained_S_all 0.995
_refine_ls_R_factor_all 0.0666
_refine_ls_R_factor_gt 0.0530
_refine_ls_shift/su_max 0.001
_refine_ls_shift/su_mean 0.000
_refine_ls_structure_factor_coef Fsqd
_refine_ls_weighting_details 'calc w=1/[\s^2^(Fo^2^)+(0.0350P)^2^+376.8613P] where P=(Fo^2^+2Fc^2^)/3'
_refine_ls_weighting_scheme calc
_refine_ls_wR_factor_gt 0.1146
_refine_ls_wR_factor_ref 0.1225
_reflns_number_gt 7961
_reflns_number_total 9618
_reflns_threshold_expression >2sigma(I)
_cod_data_source_file C0DT01185A.TXT
_cod_data_source_block sa013s
_cod_depositor_comments
;
The following automatic conversions were performed:
'_symmetry_cell_setting' value 'Monoclinic' changed to 'monoclinic'
according to '/home/saulius/struct/CIF-dictionaries/cif_core.dic'
dictionary named 'cif_core.dic' version 2.4.1 from 2010-06-29.

Automatic conversion script
Id: cif_fix_enum 1555 2011-01-17 13:19:09Z saulius 
;
_cod_original_sg_symbol_H-M P2(1)/n
_cod_database_code 7014815

loop_
_symmetry_equiv_pos_as_xyz
'x, y, z'
'-x+1/2, y+1/2, -z+1/2'
'-x, -y, -z'
'x-1/2, -y-1/2, z-1/2'

loop_
_atom_site_label
_atom_site_type_symbol
_atom_site_fract_x
_atom_site_fract_y
_atom_site_fract_z
_atom_site_U_iso_or_equiv
_atom_site_adp_type
_atom_site_occupancy
_atom_site_symmetry_multiplicity
_atom_site_calc_flag
_atom_site_refinement_flags
_atom_site_disorder_assembly
_atom_site_disorder_group
C1 C 0.7371(17) 0.9549(10) 0.2510(8) 0.046(2) Uani 1 1 d U . .
H1A H 0.7157 0.9507 0.2876 0.056 Uiso 1 1 calc R . .
H1B H 0.7951 0.9856 0.2554 0.056 Uiso 1 1 calc R . .
C2 C 0.6396(19) 0.9795(11) 0.2065(9) 0.057(3) Uani 1 1 d U . .
H2A H 0.5849 0.9468 0.1986 0.068 Uiso 1 1 calc R . .
H2B H 0.6080 1.0151 0.2226 0.068 Uiso 1 1 calc R . .
C3 C 0.668(2) 0.9978(12) 0.1552(10) 0.063(4) Uani 1 1 d U . .
H3A H 0.7021 0.9627 0.1400 0.075 Uiso 1 1 calc R . .
H3B H 0.7203 1.0317 0.1629 0.075 Uiso 1 1 calc R . .
C4 C 0.9975(18) 0.7695(11) 0.3625(8) 0.052(3) Uani 1 1 d U . .
H4A H 1.0173 0.8100 0.3803 0.063 Uiso 1 1 calc R . .
H4B H 0.9526 0.7480 0.3850 0.063 Uiso 1 1 calc R . .
C5 C 1.116(2) 0.7254(12) 0.3638(10) 0.070(4) Uani 1 1 d U . .
H5A H 1.1511 0.7379 0.3331 0.084 Uiso 1 1 calc R . .
H5B H 1.1663 0.7304 0.4000 0.084 Uiso 1 1 calc R . .
C6 C 1.083(2) 0.6700(13) 0.3573(10) 0.073(4) Uani 1 1 d U . .
H6A H 1.0245 0.6666 0.3240 0.088 Uiso 1 1 calc R . .
H6B H 1.0560 0.6561 0.3906 0.088 Uiso 1 1 calc R . .
C7 C 0.447(2) 0.5410(12) 0.1345(11) 0.065(3) Uani 1 1 d U . .
C8 C 0.319(2) 0.4872(12) 0.1848(11) 0.063(3) Uani 1 1 d U . .
C9 C 0.472(2) 0.5530(12) 0.2343(11) 0.064(3) Uani 1 1 d U . .
C10 C 0.310(2) 0.5979(12) 0.1743(11) 0.062(3) Uani 1 1 d U . .
C11 C 0.370(2) 0.5350(13) 0.0732(11) 0.073(6) Uani 1 1 d U . .
C12 C 0.387(2) 0.4270(12) 0.1941(12) 0.071(6) Uani 1 1 d U . .
C13 C 0.423(2) 0.5595(13) 0.2868(12) 0.078(6) Uani 1 1 d U . .
C14 C 0.3583(19) 0.6599(11) 0.1665(10) 0.058(5) Uani 1 1 d U . .
C15 C 0.649(2) 0.7963(12) 0.3431(10) 0.063(3) Uani 1 1 d U . .
C16 C 0.556(2) 0.8623(13) 0.4083(10) 0.065(3) Uani 1 1 d U . .
C17 C 0.512(2) 0.8727(12) 0.3046(9) 0.060(3) Uani 1 1 d U . .
C18 C 0.459(2) 0.7809(12) 0.3552(9) 0.062(3) Uani 1 1 d U . .
C19 C 0.693(2) 0.7504(14) 0.3926(11) 0.079(6) Uani 1 1 d U . .
C20 C 0.649(2) 0.9096(14) 0.4168(11) 0.079(6) Uani 1 1 d U . .
C21 C 0.405(2) 0.9038(13) 0.3004(10) 0.068(5) Uani 1 1 d U . .
C22 C 0.438(2) 0.7369(13) 0.3038(11) 0.073(5) Uani 1 1 d U . .
C27 C 0.326(2) 0.8089(12) 0.0364(10) 0.062(3) Uani 1 1 d U . .
C28 C 0.2834(19) 0.9156(12) 0.1444(10) 0.058(3) Uani 1 1 d U . .
C29 C 0.1557(19) 1.0201(12) 0.0381(10) 0.058(3) Uani 1 1 d U . .
C30 C 0.1747(19) 0.9140(12) -0.0672(10) 0.060(3) Uani 1 1 d U . .
C23A C 0.347(3) 0.889(2) 0.0306(17) 0.058(3) Uani 0.565(8) 1 d PU A 1
C24A C 0.203(3) 0.896(2) 0.0898(17) 0.057(3) Uani 0.565(8) 1 d PU A 1
C25A C 0.252(3) 0.984(2) 0.0371(17) 0.057(3) Uani 0.565(8) 1 d PU A 1
C26A C 0.146(3) 0.896(2) -0.0099(17) 0.057(3) Uani 0.565(8) 1 d PU A 1
C23B C 0.217(4) 0.844(3) 0.039(2) 0.058(3) Uani 0.435(8) 1 d PU A 2
C24B C 0.337(4) 0.930(3) 0.089(2) 0.058(3) Uani 0.435(8) 1 d PU A 2
C25B C 0.143(4) 0.949(3) 0.035(2) 0.057(3) Uani 0.435(8) 1 d PU A 2
C26B C 0.290(4) 0.927(3) -0.012(2) 0.058(3) Uani 0.435(8) 1 d PU A 2
N1 N 0.3855(15) 0.5448(9) 0.1794(9) 0.061(3) Uani 1 1 d U . .
N2 N 0.5459(16) 0.8290(10) 0.3538(7) 0.060(3) Uani 1 1 d U . .
N3 N 0.2423(15) 0.9137(9) 0.0376(8) 0.055(3) Uani 1 1 d U . .
O1 O 0.4480(10) 0.6816(7) -0.0044(5) 0.042(3) Uani 1 1 d U A .
O2 O 0.6061(11) 0.6210(7) 0.0700(6) 0.0477(19) Uani 1 1 d U A .
O3 O 0.6843(11) 0.5070(7) 0.1047(6) 0.048(3) Uani 1 1 d U A .
O4 O 0.7735(11) 0.5828(7) 0.0347(6) 0.0500(19) Uani 1 1 d U A .
O5 O 0.7885(12) 0.6070(7) -0.0731(6) 0.055(3) Uani 1 1 d U A .
O6 O 0.6570(11) 0.6713(7) -0.0178(6) 0.0469(19) Uani 1 1 d U A .
O8 O 0.5456(11) 0.7280(6) 0.1010(5) 0.0428(18) Uani 1 1 d U A .
O9 O 0.7037(11) 0.6096(6) 0.1747(6) 0.0437(18) Uani 1 1 d U A .
O10 O 0.8730(11) 0.5691(7) 0.1414(6) 0.0467(19) Uani 1 1 d U A .
O11 O 0.9462(11) 0.6399(7) 0.0188(6) 0.0481(19) Uani 1 1 d U A .
O12 O 0.8297(11) 0.7274(7) -0.0343(6) 0.049(2) Uani 1 1 d U A .
O13 O 0.5926(11) 0.7776(6) 0.0113(5) 0.0421(19) Uani 1 1 d U A .
O17 O 0.4802(10) 0.8041(6) 0.1762(6) 0.042(3) Uani 1 1 d U A .
O18 O 0.6359(11) 0.7151(6) 0.2077(6) 0.048(2) Uani 1 1 d U A .
O19 O 0.7136(12) 0.6278(8) 0.2853(6) 0.060(3) Uani 1 1 d U A .
O20 O 0.8911(11) 0.6288(6) 0.2352(5) 0.0435(19) Uani 1 1 d U A .
O21 O 1.0603(12) 0.5561(7) 0.2215(6) 0.052(3) Uani 1 1 d U A .
O22 O 1.0473(11) 0.6212(7) 0.1216(6) 0.0492(19) Uani 1 1 d U A .
O23 O 1.1658(11) 0.6574(7) 0.0475(6) 0.053(3) Uani 1 1 d U A .
O24 O 1.0166(11) 0.7522(7) 0.0240(6) 0.051(2) Uani 1 1 d U A .
O25 O 0.9348(10) 0.8329(7) -0.0612(5) 0.043(3) Uani 1 1 d U A .
O26 O 0.7612(10) 0.8351(7) -0.0106(5) 0.0421(19) Uani 1 1 d U A .
O27 O 0.5879(12) 0.9054(7) 0.0024(6) 0.050(3) Uani 1 1 d U A .
O28 O 0.6049(11) 0.8429(6) 0.1028(5) 0.0417(19) Uani 1 1 d U A .
O29 O 0.6885(11) 0.8349(7) 0.2077(6) 0.0468(19) Uani 1 1 d U A .
O30 O 0.8303(11) 0.7293(7) 0.2739(5) 0.0464(19) Uani 1 1 d U A .
O31 O 1.0641(12) 0.6835(7) 0.2145(6) 0.0485(19) Uani 1 1 d U A .
O32 O 1.1111(11) 0.7360(7) 0.1273(5) 0.0465(19) Uani 1 1 d U A .
O33 O 0.9464(10) 0.8589(7) 0.0513(5) 0.0408(19) Uani 1 1 d U A .
O34 O 0.7761(10) 0.8965(6) 0.0810(5) 0.0379(18) Uani 1 1 d U A .
O35 O 0.8600(11) 0.8488(6) 0.2870(5) 0.0420(19) Uani 1 1 d U . .
O36 O 0.9969(11) 0.7802(7) 0.2480(5) 0.0470(19) Uani 1 1 d U A .
O37 O 1.2004(11) 0.7850(7) 0.2292(5) 0.043(3) Uani 1 1 d U A .
O38 O 1.0342(11) 0.8391(7) 0.1572(5) 0.0468(19) Uani 1 1 d U A .
O39 O 0.9656(11) 0.9564(7) 0.1212(6) 0.052(3) Uani 1 1 d U A .
O40 O 0.8615(11) 0.8871(7) 0.1860(5) 0.0446(18) Uani 1 1 d U A .
O7A O 0.7605(17) 0.6825(11) 0.0741(9) 0.0355(17) Uani 0.565(8) 1 d PU A 1
O14A O 0.7690(17) 0.7387(11) 0.1648(9) 0.0351(16) Uani 0.565(8) 1 d PU A 1
O15A O 0.9360(17) 0.7044(11) 0.1341(9) 0.0356(17) Uani 0.565(8) 1 d PU A 1
O16A O 0.8239(17) 0.7915(10) 0.0828(8) 0.0325(16) Uani 0.565(8) 1 d PU A 1
O7B O 0.897(2) 0.7858(14) 0.1489(11) 0.0346(18) Uani 0.435(8) 1 d PU A 2
O14B O 0.874(2) 0.7207(14) 0.0617(11) 0.0355(17) Uani 0.435(8) 1 d PU A 2
O15B O 0.716(2) 0.7619(14) 0.0953(11) 0.0329(17) Uani 0.435(8) 1 d PU A 2
O16B O 0.827(2) 0.6780(13) 0.1490(11) 0.0347(17) Uani 0.435(8) 1 d PU A 2
P1 P 0.8250(3) 0.7328(2) 0.11458(17) 0.0203(8) Uani 1 1 d U . .
S1 S 0.5531(7) 1.0236(4) 0.1022(4) 0.108(3) Uani 1 1 d U . .
S2 S 1.1978(7) 0.6226(4) 0.3481(3) 0.087(2) Uani 1 1 d U . .
Si1 Si 0.7873(5) 0.8803(3) 0.2318(2) 0.0375(12) Uani 1 1 d U . .
Si2 Si 0.9202(4) 0.7819(3) 0.2918(2) 0.0371(12) Uani 1 1 d U . .
W1 W 0.56962(6) 0.69602(4) 0.03215(3) 0.03029(19) Uani 1 1 d U . .
W2 W 0.73036(6) 0.57836(4) 0.10581(4) 0.0381(2) Uani 1 1 d U . .
W3 W 0.79924(6) 0.64684(4) -0.01337(3) 0.0317(2) Uani 1 1 d U . .
W4 W 0.59607(6) 0.78352(4) 0.15906(3) 0.0310(2) Uani 1 1 d U . .
W5 W 0.75443(6) 0.66470(3) 0.23345(3) 0.02521(18) Uani 1 1 d U . .
W6 W 0.98653(6) 0.61258(4) 0.18800(3) 0.0347(2) Uani 1 1 d U . .
W7 W 1.05582(6) 0.68098(4) 0.06829(3) 0.0329(2) Uani 1 1 d U . .
W8 W 0.89716(6) 0.80054(4) -0.00510(3) 0.0329(2) Uani 1 1 d U . .
W9 W 0.66459(6) 0.85082(3) 0.03784(3) 0.02469(18) Uani 1 1 d U . .
W10 W 1.07994(6) 0.76667(4) 0.19456(3) 0.0363(2) Uani 1 1 d U . .
W11 W 0.91712(6) 0.88613(3) 0.12094(3) 0.02425(18) Uani 1 1 d U . .

loop_
_atom_site_aniso_label
_atom_site_aniso_U_11
_atom_site_aniso_U_22
_atom_site_aniso_U_33
_atom_site_aniso_U_23
_atom_site_aniso_U_13
_atom_site_aniso_U_12
C1 0.048(4) 0.051(5) 0.039(4) -0.006(4) 0.009(4) 0.002(4)
C2 0.059(6) 0.053(6) 0.056(6) -0.005(6) 0.008(5) 0.008(6)
C3 0.061(7) 0.060(7) 0.065(7) -0.005(7) 0.005(6) 0.009(7)
C4 0.056(5) 0.062(5) 0.034(4) 0.000(4) -0.003(4) 0.001(4)
C5 0.077(7) 0.077(8) 0.045(7) 0.009(7) -0.014(7) -0.008(7)
C6 0.079(8) 0.079(8) 0.049(7) 0.007(7) -0.017(7) -0.005(7)
C7 0.057(7) 0.061(7) 0.073(7) 0.000(6) 0.007(6) -0.007(6)
C8 0.055(7) 0.058(7) 0.072(7) 0.004(6) 0.006(6) -0.005(6)
C9 0.056(7) 0.061(7) 0.072(7) 0.002(6) 0.004(6) -0.006(6)
C10 0.054(7) 0.058(7) 0.071(7) 0.003(6) 0.007(6) -0.004(6)
C11 0.080(12) 0.069(12) 0.069(11) -0.018(10) 0.010(10) -0.019(11)
C12 0.061(11) 0.059(11) 0.087(12) 0.007(10) -0.003(10) 0.005(10)
C13 0.080(11) 0.071(11) 0.075(11) 0.006(10) -0.002(10) -0.005(10)
C14 0.052(10) 0.043(9) 0.073(10) 0.007(9) -0.002(9) -0.010(8)
C15 0.072(7) 0.082(8) 0.046(6) 0.008(6) 0.033(6) -0.008(6)
C16 0.075(7) 0.081(8) 0.047(6) 0.004(6) 0.030(6) -0.014(6)
C17 0.069(7) 0.078(8) 0.043(6) 0.009(6) 0.035(6) -0.012(6)
C18 0.074(7) 0.077(8) 0.045(6) 0.005(6) 0.033(6) -0.012(6)
C19 0.078(12) 0.098(13) 0.064(11) 0.023(11) 0.024(10) -0.003(11)
C20 0.090(12) 0.088(13) 0.059(11) 0.004(10) 0.018(10) -0.024(11)
C21 0.074(12) 0.085(12) 0.050(10) 0.005(10) 0.027(9) -0.001(11)
C22 0.086(11) 0.080(11) 0.054(10) 0.001(9) 0.018(9) -0.004(10)
C27 0.055(6) 0.065(7) 0.060(6) 0.001(6) -0.004(6) 0.005(6)
C28 0.052(6) 0.063(7) 0.055(6) 0.005(6) -0.001(5) 0.004(6)
C29 0.051(7) 0.061(7) 0.059(6) 0.005(6) 0.000(6) 0.001(6)
C30 0.054(6) 0.065(7) 0.056(6) 0.004(6) 0.001(5) 0.001(6)
C23A 0.050(6) 0.062(7) 0.056(6) 0.003(5) 0.000(5) 0.002(5)
C24A 0.050(6) 0.062(6) 0.055(6) 0.005(5) 0.000(5) 0.001(5)
C25A 0.050(6) 0.061(6) 0.055(6) 0.005(5) 0.001(5) 0.001(5)
C26A 0.050(6) 0.061(7) 0.055(6) 0.005(6) 0.001(5) 0.001(6)
C23B 0.051(6) 0.062(7) 0.055(6) 0.005(5) 0.000(5) 0.002(5)
C24B 0.051(6) 0.062(7) 0.055(6) 0.004(6) 0.000(5) 0.002(6)
C25B 0.050(6) 0.062(6) 0.056(6) 0.005(5) 0.001(5) 0.002(5)
C26B 0.051(6) 0.063(7) 0.055(6) 0.004(6) 0.001(5) 0.001(6)
N1 0.052(6) 0.057(7) 0.071(7) 0.001(6) 0.006(5) -0.006(5)
N2 0.070(7) 0.080(7) 0.041(6) 0.008(5) 0.036(5) -0.011(6)
N3 0.048(6) 0.061(6) 0.053(6) 0.005(5) 0.002(5) 0.001(5)
O1 0.037(6) 0.053(6) 0.033(6) -0.001(5) -0.001(5) -0.008(5)
O2 0.041(3) 0.054(4) 0.048(3) 0.008(3) 0.009(3) 0.010(3)
O3 0.046(6) 0.046(6) 0.053(6) -0.006(6) 0.012(5) 0.005(6)
O4 0.042(3) 0.055(4) 0.053(3) 0.004(3) 0.008(3) 0.010(3)
O5 0.055(7) 0.056(7) 0.049(6) -0.015(6) -0.002(6) 0.011(6)
O6 0.041(3) 0.056(4) 0.044(3) 0.005(3) 0.010(3) 0.007(3)
O8 0.044(3) 0.048(3) 0.035(3) -0.004(3) 0.005(3) -0.010(3)
O9 0.037(3) 0.043(3) 0.048(3) -0.008(3) 0.000(3) 0.005(3)
O10 0.040(3) 0.047(3) 0.051(3) -0.011(3) 0.003(3) 0.007(3)
O11 0.041(3) 0.053(4) 0.045(3) -0.003(3) -0.003(3) 0.003(3)
O12 0.042(3) 0.056(4) 0.043(3) -0.001(3) -0.006(3) 0.000(3)
O13 0.046(3) 0.048(3) 0.033(3) -0.002(3) 0.008(3) -0.008(3)
O17 0.033(6) 0.050(6) 0.047(6) 0.004(5) 0.014(5) 0.005(5)
O18 0.046(3) 0.044(3) 0.047(3) -0.010(3) -0.008(3) 0.003(3)
O19 0.048(6) 0.080(7) 0.049(6) 0.018(6) 0.004(6) -0.014(6)
O20 0.039(3) 0.045(3) 0.042(3) -0.011(3) -0.001(3) 0.005(3)
O21 0.050(6) 0.056(7) 0.048(6) -0.003(6) 0.003(6) 0.023(6)
O22 0.049(4) 0.053(4) 0.042(3) -0.012(3) 0.001(3) -0.004(3)
O23 0.040(6) 0.062(7) 0.057(6) -0.018(6) 0.011(5) 0.001(6)
O24 0.042(3) 0.058(4) 0.046(3) -0.004(3) -0.008(3) -0.004(3)
O25 0.035(6) 0.067(7) 0.027(5) 0.004(5) 0.008(5) -0.007(5)
O26 0.035(3) 0.058(4) 0.032(3) -0.006(3) 0.003(3) -0.001(3)
O27 0.058(7) 0.044(6) 0.041(6) -0.004(5) -0.008(6) 0.008(6)
O28 0.046(3) 0.045(3) 0.035(3) -0.007(3) 0.011(3) -0.010(3)
O29 0.045(3) 0.047(3) 0.043(3) -0.010(3) -0.003(3) 0.003(3)
O30 0.046(3) 0.050(3) 0.039(3) -0.007(3) -0.004(3) 0.002(3)
O31 0.050(3) 0.056(4) 0.036(3) -0.007(3) 0.002(3) -0.008(3)
O32 0.047(3) 0.057(4) 0.035(3) -0.008(3) 0.005(3) -0.005(3)
O33 0.033(3) 0.057(4) 0.032(3) -0.006(3) 0.005(3) -0.002(3)
O34 0.034(3) 0.049(3) 0.031(3) -0.007(3) 0.007(3) 0.001(3)
O35 0.045(4) 0.051(4) 0.028(3) -0.003(3) 0.003(3) 0.000(3)
O36 0.047(3) 0.062(4) 0.032(3) 0.003(3) 0.008(3) 0.008(3)
O37 0.039(6) 0.054(6) 0.030(5) 0.000(5) -0.004(5) -0.002(5)
O38 0.045(3) 0.062(4) 0.034(3) 0.002(3) 0.010(3) 0.010(3)
O39 0.040(6) 0.053(7) 0.064(7) -0.010(6) 0.010(6) -0.002(6)
O40 0.045(3) 0.055(3) 0.035(3) 0.001(3) 0.010(3) 0.009(3)
O7A 0.032(3) 0.042(3) 0.032(3) -0.002(3) 0.006(3) 0.003(3)
O14A 0.033(3) 0.040(3) 0.031(3) -0.004(3) 0.004(3) 0.000(3)
O15A 0.032(3) 0.044(3) 0.029(3) -0.004(3) 0.004(3) 0.000(3)
O16A 0.030(3) 0.042(3) 0.026(3) -0.002(3) 0.006(3) 0.001(3)
O7B 0.032(3) 0.045(3) 0.026(3) -0.002(3) 0.005(3) 0.002(3)
O14B 0.032(3) 0.045(3) 0.029(3) -0.004(3) 0.003(3) 0.001(3)
O15B 0.031(3) 0.041(3) 0.027(3) -0.003(3) 0.007(3) -0.002(3)
O16B 0.032(3) 0.038(3) 0.033(3) -0.004(3) 0.004(3) 0.003(3)
P1 0.0174(19) 0.030(2) 0.0144(18) -0.0027(16) 0.0043(15) 0.0040(17)
S1 0.090(6) 0.093(6) 0.120(6) 0.016(5) -0.026(5) 0.041(5)
S2 0.077(5) 0.094(6) 0.073(5) 0.004(4) -0.029(4) 0.018(4)
Si1 0.041(3) 0.046(3) 0.026(2) -0.010(2) 0.008(2) 0.002(2)
Si2 0.040(3) 0.053(3) 0.018(2) -0.007(2) 0.006(2) 0.003(2)
W1 0.0207(4) 0.0453(5) 0.0230(4) 0.0043(3) -0.0002(3) -0.0049(3)
W2 0.0303(5) 0.0247(4) 0.0595(5) 0.0024(4) 0.0099(4) 0.0034(3)
W3 0.0329(4) 0.0411(5) 0.0218(4) -0.0113(3) 0.0067(3) 0.0052(4)
W4 0.0219(4) 0.0429(5) 0.0311(4) -0.0160(3) 0.0119(3) -0.0039(3)
W5 0.0317(4) 0.0246(4) 0.0195(4) 0.0034(3) 0.0055(3) 0.0003(3)
W6 0.0330(5) 0.0291(4) 0.0361(4) 0.0021(3) -0.0072(3) 0.0047(4)
W7 0.0234(4) 0.0451(5) 0.0320(4) -0.0102(4) 0.0098(3) 0.0048(4)
W8 0.0289(4) 0.0546(5) 0.0157(4) 0.0028(3) 0.0054(3) -0.0088(4)
W9 0.0261(4) 0.0290(4) 0.0189(3) 0.0055(3) 0.0045(3) 0.0012(3)
W10 0.0215(4) 0.0658(6) 0.0199(4) -0.0029(4) 0.0004(3) -0.0048(4)
W11 0.0274(4) 0.0281(4) 0.0186(3) 0.0015(3) 0.0080(3) -0.0024(3)

loop_
_atom_type_symbol
_atom_type_description
_atom_type_scat_dispersion_real
_atom_type_scat_dispersion_imag
_atom_type_scat_source
C C 0.0033 0.0016 'International Tables Vol C Tables 4.2.6.8 and 6.1.1.4'
H H 0.0000 0.0000 'International Tables Vol C Tables 4.2.6.8 and 6.1.1.4'
N N 0.0061 0.0033 'International Tables Vol C Tables 4.2.6.8 and 6.1.1.4'
O O 0.0106 0.0060 'International Tables Vol C Tables 4.2.6.8 and 6.1.1.4'
Si Si 0.0817 0.0704 'International Tables Vol C Tables 4.2.6.8 and 6.1.1.4'
P P 0.1023 0.0942 'International Tables Vol C Tables 4.2.6.8 and 6.1.1.4'
S S 0.1246 0.1234 'International Tables Vol C Tables 4.2.6.8 and 6.1.1.4'
W W -0.8490 6.8722 'International Tables Vol C Tables 4.2.6.8 and 6.1.1.4'

loop_
_geom_angle_atom_site_label_1
_geom_angle_atom_site_label_2
_geom_angle_atom_site_label_3
_geom_angle
_geom_angle_site_symmetry_1
_geom_angle_site_symmetry_3
_geom_angle_publ_flag
C2 C1 Si1 113.3(15) . . ?
C2 C1 H1A 108.9 . . ?
Si1 C1 H1A 108.9 . . ?
C2 C1 H1B 108.9 . . ?
Si1 C1 H1B 108.9 . . ?
H1A C1 H1B 107.7 . . ?
C3 C2 C1 113(2) . . ?
C3 C2 H2A 109.0 . . ?
C1 C2 H2A 109.0 . . ?
C3 C2 H2B 109.0 . . ?
C1 C2 H2B 109.0 . . ?
H2A C2 H2B 107.8 . . ?
C2 C3 S1 113.0(18) . . ?
C2 C3 H3A 109.0 . . ?
S1 C3 H3A 109.0 . . ?
C2 C3 H3B 109.0 . . ?
S1 C3 H3B 109.0 . . ?
H3A C3 H3B 107.8 . . ?
C5 C4 Si2 113.1(14) . . ?
C5 C4 H4A 109.0 . . ?
Si2 C4 H4A 109.0 . . ?
C5 C4 H4B 109.0 . . ?
Si2 C4 H4B 109.0 . . ?
H4A C4 H4B 107.8 . . ?
C6 C5 C4 104(2) . . ?
C6 C5 H5A 111.0 . . ?
C4 C5 H5A 111.0 . . ?
C6 C5 H5B 111.0 . . ?
C4 C5 H5B 111.0 . . ?
H5A C5 H5B 109.0 . . ?
C5 C6 S2 107(2) . . ?
C5 C6 H6A 110.4 . . ?
S2 C6 H6A 110.4 . . ?
C5 C6 H6B 110.4 . . ?
S2 C6 H6B 110.4 . . ?
H6A C6 H6B 108.6 . . ?
N1 C7 C11 111(2) . . ?
N1 C8 C12 113(2) . . ?
C13 C9 N1 112(2) . . ?
N1 C10 C14 115(2) . . ?
N2 C15 C19 110.1(17) . . ?
N2 C16 C20 111.4(18) . . ?
N2 C17 C21 115.9(17) . . ?
N2 C18 C22 114.4(18) . . ?
C23B C27 C23A 71(3) . . ?
C24A C28 C24B 71(3) . . ?
C25A C29 C25B 63(3) . . ?
C26A C30 C26B 71(2) . . ?
N3 C23A C27 101(3) . . ?
N3 C24A C28 111(3) . . ?
C29 C25A N3 118(3) . . ?
N3 C26A C30 108(3) . . ?
N3 C23B C27 106(3) . . ?
N3 C24B C28 103(3) . . ?
N3 C25B C29 116(4) . . ?
N3 C26B C30 99(3) . . ?
C7 N1 C10 114.9(19) . . ?
C7 N1 C8 114.3(19) . . ?
C10 N1 C8 105.5(18) . . ?
C7 N1 C9 104.1(18) . . ?
C10 N1 C9 108.7(19) . . ?
C8 N1 C9 109.3(18) . . ?
C16 N2 C17 111(2) . . ?
C16 N2 C18 104.2(16) . . ?
C17 N2 C18 110.5(19) . . ?
C16 N2 C15 116(2) . . ?
C17 N2 C15 105.3(15) . . ?
C18 N2 C15 109.7(19) . . ?
C25B N3 C23A 167(3) . . ?
C25B N3 C26B 111(3) . . ?
C23A N3 C26B 56(3) . . ?
C25B N3 C24A 74(3) . . ?
C23A N3 C24A 118(3) . . ?
C26B N3 C24A 175(3) . . ?
C25B N3 C25A 64(3) . . ?
C23A N3 C25A 106(3) . . ?
C26B N3 C25A 76(3) . . ?
C24A N3 C25A 108(3) . . ?
C25B N3 C23B 109(3) . . ?
C23A N3 C23B 82(3) . . ?
C26B N3 C23B 109(3) . . ?
C24A N3 C23B 68(3) . . ?
C25A N3 C23B 172(3) . . ?
C25B N3 C26A 63(3) . . ?
C23A N3 C26A 115(3) . . ?
C26B N3 C26A 81(3) . . ?
C24A N3 C26A 102(3) . . ?
C25A N3 C26A 107(3) . . ?
C23B N3 C26A 69(3) . . ?
C25B N3 C24B 115(3) . . ?
C23A N3 C24B 67(3) . . ?
C26B N3 C24B 103(3) . . ?
C24A N3 C24B 74(3) . . ?
C25A N3 C24B 75(3) . . ?
C23B N3 C24B 109(3) . . ?
C26A N3 C24B 177(3) . . ?
W1 O2 W2 138.5(8) . . ?
W3 O4 W2 135.5(8) . . ?
W3 O6 W1 137.5(8) . . ?
W4 O8 W1 144.1(8) . . ?
W5 O9 W2 143.3(8) . . ?
W2 O10 W6 141.4(8) . . ?
W7 O11 W3 141.2(8) . . ?
W8 O12 W3 141.9(8) . . ?
W1 O13 W9 142.5(7) . . ?
W5 O18 W4 139.5(9) . . ?
W6 O20 W5 140.7(8) . . ?
W7 O22 W6 137.9(8) . . ?
W8 O24 W7 140.8(8) . . ?
W8 O26 W9 137.6(7) . . ?
W9 O28 W4 139.0(8) . . ?
Si1 O29 W4 160.7(9) . . ?
Si2 O30 W5 159.6(9) . . ?
W6 O31 W10 140.6(8) . . ?
W10 O32 W7 140.3(8) . . ?
W8 O33 W11 139.6(7) . . ?
W9 O34 W11 140.3(8) . . ?
Si1 O35 Si2 128.1(8) . . ?
Si2 O36 W10 171.9(10) . . ?
W10 O38 W11 146.5(9) . . ?
Si1 O40 W11 165.3(10) . . ?
P1 O7A W3 126.4(12) . . ?
P1 O7A W2 122.4(11) . . ?
W3 O7A W2 93.2(8) . . ?
P1 O7A W1 121.6(12) . . ?
W3 O7A W1 92.2(7) . . ?
W2 O7A W1 91.9(8) . . ?
P1 O14A W5 128.6(13) . . ?
P1 O14A W4 124.1(12) . . ?
W5 O14A W4 96.4(8) . . ?
P1 O15A W6 129.2(12) . . ?
P1 O15A W7 122.6(11) . . ?
W6 O15A W7 92.8(8) . . ?
P1 O15A W10 119.5(12) . . ?
W6 O15A W10 92.3(7) . . ?
W7 O15A W10 90.5(7) . . ?
P1 O16A W11 124.3(12) . . ?
P1 O16A W9 126.5(12) . . ?
W11 O16A W9 91.7(7) . . ?
P1 O16A W8 122.9(12) . . ?
W11 O16A W8 91.1(7) . . ?
W9 O16A W8 90.1(7) . . ?
P1 O7B W11 127.5(15) . . ?
P1 O7B W10 121.5(15) . . ?
W11 O7B W10 98.2(11) . . ?
P1 O14B W8 123.7(16) . . ?
P1 O14B W7 122.4(15) . . ?
W8 O14B W7 92.7(9) . . ?
P1 O14B W3 124.0(15) . . ?
W8 O14B W3 92.8(9) . . ?
W7 O14B W3 92.4(9) . . ?
P1 O15B W9 129.7(15) . . ?
P1 O15B W4 122.9(14) . . ?
W9 O15B W4 94.8(10) . . ?
P1 O15B W1 117.7(15) . . ?
W9 O15B W1 91.0(9) . . ?
W4 O15B W1 90.6(9) . . ?
P1 O16B W5 128.2(16) . . ?
P1 O16B W6 126.7(16) . . ?
W5 O16B W6 92.1(9) . . ?
P1 O16B W2 119.6(15) . . ?
W5 O16B W2 90.6(9) . . ?
W6 O16B W2 88.3(9) . . ?
O16B P1 O16A 176.1(14) . . ?
O16B P1 O15B 115.0(16) . . ?
O16A P1 O15B 64.8(13) . . ?
O16B P1 O15A 65.6(14) . . ?
O16A P1 O15A 114.5(12) . . ?
O15B P1 O15A 179.2(15) . . ?
O16B P1 O14A 64.3(14) . . ?
O16A P1 O14A 112.6(12) . . ?
O15B P1 O14A 70.2(13) . . ?
O15A P1 O14A 109.9(12) . . ?
O16B P1 O14B 112.1(16) . . ?
O16A P1 O14B 71.3(14) . . ?
O15B P1 O14B 108.2(14) . . ?
O15A P1 O14B 71.8(13) . . ?
O14A P1 O14B 173.7(14) . . ?
O16B P1 O7A 75.0(14) . . ?
O16A P1 O7A 108.4(12) . . ?
O15B P1 O7A 76.1(13) . . ?
O15A P1 O7A 104.6(12) . . ?
O14A P1 O7A 106.2(12) . . ?
O14B P1 O7A 67.6(13) . . ?
O16B P1 O7B 110.2(15) . . ?
O16A P1 O7B 66.5(13) . . ?
O15B P1 O7B 105.4(15) . . ?
O15A P1 O7B 73.9(13) . . ?
O14A P1 O7B 80.9(13) . . ?
O14B P1 O7B 105.4(15) . . ?
O7A P1 O7B 172.7(13) . . ?
O40 Si1 O29 109.5(8) . . ?
O40 Si1 O35 106.8(7) . . ?
O29 Si1 O35 108.7(8) . . ?
O40 Si1 C1 112.5(9) . . ?
O29 Si1 C1 109.7(9) . . ?
O35 Si1 C1 109.5(8) . . ?
O36 Si2 O30 107.9(8) . . ?
O36 Si2 O35 108.7(8) . . ?
O30 Si2 O35 107.7(8) . . ?
O36 Si2 C4 109.7(9) . . ?
O30 Si2 C4 111.9(10) . . ?
O35 Si2 C4 110.9(9) . . ?
O1 W1 O13 102.4(6) . . ?
O1 W1 O2 102.3(7) . . ?
O13 W1 O2 155.3(6) . . ?
O1 W1 O6 102.6(6) . . ?
O13 W1 O6 86.9(6) . . ?
O2 W1 O6 87.0(6) . . ?
O1 W1 O8 103.8(6) . . ?
O13 W1 O8 87.5(6) . . ?
O2 W1 O8 87.3(6) . . ?
O6 W1 O8 153.6(6) . . ?
O1 W1 O7A 160.6(7) . . ?
O13 W1 O7A 91.5(7) . . ?
O2 W1 O7A 64.4(7) . . ?
O6 W1 O7A 64.2(6) . . ?
O8 W1 O7A 90.2(6) . . ?
O1 W1 O15B 155.1(8) . . ?
O13 W1 O15B 60.6(8) . . ?
O2 W1 O15B 96.2(8) . . ?
O6 W1 O15B 94.9(7) . . ?
O8 W1 O15B 60.2(7) . . ?
O7A W1 O15B 44.4(8) . . ?
O3 W2 O10 102.7(7) . . ?
O3 W2 O2 100.6(7) . . ?
O10 W2 O2 156.7(6) . . ?
O3 W2 O9 102.7(6) . . ?
O10 W2 O9 88.0(6) . . ?
O2 W2 O9 87.0(6) . . ?
O3 W2 O4 101.5(7) . . ?
O10 W2 O4 89.3(6) . . ?
O2 W2 O4 86.0(6) . . ?
O9 W2 O4 155.6(6) . . ?
O3 W2 O7A 159.8(7) . . ?
O10 W2 O7A 92.4(7) . . ?
O2 W2 O7A 65.0(7) . . ?
O9 W2 O7A 91.0(7) . . ?
O4 W2 O7A 64.9(7) . . ?
O3 W2 O16B 157.2(8) . . ?
O10 W2 O16B 63.9(8) . . ?
O2 W2 O16B 94.0(8) . . ?
O9 W2 O16B 60.3(7) . . ?
O4 W2 O16B 96.9(8) . . ?
O7A W2 O16B 42.9(8) . . ?
O5 W3 O12 103.3(7) . . ?
O5 W3 O6 100.8(7) . . ?
O12 W3 O6 88.6(6) . . ?
O5 W3 O4 99.5(7) . . ?
O12 W3 O4 157.2(6) . . ?
O6 W3 O4 87.3(6) . . ?
O5 W3 O11 102.6(7) . . ?
O12 W3 O11 86.7(6) . . ?
O6 W3 O11 156.6(6) . . ?
O4 W3 O11 88.3(6) . . ?
O5 W3 O7A 159.7(8) . . ?
O12 W3 O7A 91.9(7) . . ?
O6 W3 O7A 65.7(7) . . ?
O4 W3 O7A 66.1(7) . . ?
O11 W3 O7A 91.6(7) . . ?
O5 W3 O14B 158.3(9) . . ?
O12 W3 O14B 61.8(8) . . ?
O6 W3 O14B 94.9(8) . . ?
O4 W3 O14B 96.2(8) . . ?
O11 W3 O14B 62.8(8) . . ?
O7A W3 O14B 42.0(8) . . ?
O17 W4 O29 99.5(6) . . ?
O17 W4 O8 99.7(6) . . ?
O29 W4 O8 160.5(6) . . ?
O17 W4 O28 100.5(6) . . ?
O29 W4 O28 86.0(6) . . ?
O8 W4 O28 87.3(6) . . ?
O17 W4 O18 101.1(6) . . ?
O29 W4 O18 90.9(6) . . ?
O8 W4 O18 88.7(6) . . ?
O28 W4 O18 158.3(6) . . ?
O17 W4 O14A 161.0(7) . . ?
O29 W4 O14A 75.1(7) . . ?
O8 W4 O14A 87.6(7) . . ?
O28 W4 O14A 97.3(7) . . ?
O18 W4 O14A 61.3(7) . . ?
O17 W4 O15B 155.4(8) . . ?
O29 W4 O15B 96.7(8) . . ?
O8 W4 O15B 64.0(8) . . ?
O28 W4 O15B 62.3(8) . . ?
O18 W4 O15B 97.0(8) . . ?
O14A W4 O15B 42.7(8) . . ?
O19 W5 O30 99.9(7) . . ?
O19 W5 O9 99.0(7) . . ?
O30 W5 O9 160.5(6) . . ?
O19 W5 O18 100.0(7) . . ?
O30 W5 O18 92.4(6) . . ?
O9 W5 O18 89.0(6) . . ?
O19 W5 O20 102.4(7) . . ?
O30 W5 O20 85.1(6) . . ?
O9 W5 O20 86.2(6) . . ?
O18 W5 O20 157.5(6) . . ?
O19 W5 O14A 161.6(8) . . ?
O30 W5 O14A 75.8(7) . . ?
O9 W5 O14A 87.6(7) . . ?
O18 W5 O14A 62.7(7) . . ?
O20 W5 O14A 95.1(7) . . ?
O19 W5 O16B 158.0(9) . . ?
O30 W5 O16B 96.2(8) . . ?
O9 W5 O16B 64.3(8) . . ?
O18 W5 O16B 94.2(8) . . ?
O20 W5 O16B 64.0(8) . . ?
O14A W5 O16B 38.9(8) . . ?
O21 W6 O31 103.0(7) . . ?
O21 W6 O20 102.5(7) . . ?
O31 W6 O20 90.2(6) . . ?
O21 W6 O10 102.7(7) . . ?
O31 W6 O10 154.2(6) . . ?
O20 W6 O10 86.6(6) . . ?
O21 W6 O22 101.2(7) . . ?
O31 W6 O22 86.1(6) . . ?
O20 W6 O22 156.2(6) . . ?
O10 W6 O22 86.6(6) . . ?
O21 W6 O15A 161.0(8) . . ?
O31 W6 O15A 64.8(7) . . ?
O20 W6 O15A 92.4(7) . . ?
O10 W6 O15A 89.7(7) . . ?
O22 W6 O15A 64.8(7) . . ?
O21 W6 O16B 160.6(9) . . ?
O31 W6 O16B 90.2(8) . . ?
O20 W6 O16B 62.7(8) . . ?
O10 W6 O16B 65.7(8) . . ?
O22 W6 O16B 93.8(8) . . ?
O15A W6 O16B 38.4(8) . . ?
O23 W7 O22 99.8(7) . . ?
O23 W7 O11 103.3(7) . . ?
O22 W7 O11 88.5(6) . . ?
O23 W7 O32 102.3(7) . . ?
O22 W7 O32 88.6(6) . . ?
O11 W7 O32 154.4(6) . . ?
O23 W7 O24 102.8(7) . . ?
O22 W7 O24 157.4(6) . . ?
O11 W7 O24 86.8(6) . . ?
O32 W7 O24 86.2(6) . . ?
O23 W7 O14B 159.1(8) . . ?
O22 W7 O14B 95.7(8) . . ?
O11 W7 O14B 63.0(8) . . ?
O32 W7 O14B 92.0(8) . . ?
O24 W7 O14B 62.5(8) . . ?
O23 W7 O15A 157.9(7) . . ?
O22 W7 O15A 63.9(7) . . ?
O11 W7 O15A 91.6(7) . . ?
O32 W7 O15A 64.4(7) . . ?
O24 W7 O15A 94.1(7) . . ?
O14B W7 O15A 43.0(8) . . ?
O25 W8 O24 101.0(7) . . ?
O25 W8 O12 103.4(6) . . ?
O24 W8 O12 87.2(6) . . ?
O25 W8 O26 101.0(6) . . ?
O24 W8 O26 158.0(6) . . ?
O12 W8 O26 87.6(6) . . ?
O25 W8 O33 101.6(6) . . ?
O24 W8 O33 88.4(6) . . ?
O12 W8 O33 155.0(6) . . ?
O26 W8 O33 87.4(6) . . ?
O25 W8 O14B 158.3(8) . . ?
O24 W8 O14B 63.5(8) . . ?
O12 W8 O14B 62.7(8) . . ?
O26 W8 O14B 95.2(8) . . ?
O33 W8 O14B 93.4(8) . . ?
O25 W8 O16A 159.6(7) . . ?
O24 W8 O16A 93.1(7) . . ?
O12 W8 O16A 91.8(7) . . ?
O26 W8 O16A 65.7(6) . . ?
O33 W8 O16A 63.9(6) . . ?
O14B W8 O16A 42.1(8) . . ?
O27 W9 O34 102.7(6) . . ?
O27 W9 O13 102.9(7) . . ?
O34 W9 O13 154.4(6) . . ?
O27 W9 O28 101.5(7) . . ?
O34 W9 O28 88.4(5) . . ?
O13 W9 O28 87.5(5) . . ?
O27 W9 O26 101.4(7) . . ?
O34 W9 O26 85.5(5) . . ?
O13 W9 O26 88.5(6) . . ?
O28 W9 O26 157.1(6) . . ?
O27 W9 O15B 159.8(8) . . ?
O34 W9 O15B 90.6(8) . . ?
O13 W9 O15B 65.1(8) . . ?
O28 W9 O15B 63.3(8) . . ?
O26 W9 O15B 94.7(8) . . ?
O27 W9 O16A 161.4(7) . . ?
O34 W9 O16A 63.8(7) . . ?
O13 W9 O16A 91.0(7) . . ?
O28 W9 O16A 91.3(6) . . ?
O26 W9 O16A 66.2(6) . . ?
O15B W9 O16A 38.7(8) . . ?
O37 W10 O38 102.6(7) . . ?
O37 W10 O36 102.5(6) . . ?
O38 W10 O36 92.3(6) . . ?
O37 W10 O32 100.7(6) . . ?
O38 W10 O32 88.6(6) . . ?
O36 W10 O32 156.0(6) . . ?
O37 W10 O31 103.7(6) . . ?
O38 W10 O31 153.7(6) . . ?
O36 W10 O31 82.2(6) . . ?
O32 W10 O31 86.5(6) . . ?
O37 W10 O7B 155.9(9) . . ?
O38 W10 O7B 56.4(8) . . ?
O36 W10 O7B 69.8(8) . . ?
O32 W10 O7B 91.1(8) . . ?
O31 W10 O7B 97.9(8) . . ?
O37 W10 O15A 158.4(7) . . ?
O38 W10 O15A 92.6(7) . . ?
O36 W10 O15A 92.1(7) . . ?
O32 W10 O15A 64.0(6) . . ?
O31 W10 O15A 62.1(7) . . ?
O7B W10 O15A 45.0(9) . . ?
O39 W11 O40 101.3(7) . . ?
O39 W11 O38 103.6(7) . . ?
O40 W11 O38 90.8(6) . . ?
O39 W11 O34 102.4(7) . . ?
O40 W11 O34 86.8(6) . . ?
O38 W11 O34 153.9(6) . . ?
O39 W11 O33 98.5(7) . . ?
O40 W11 O33 159.9(6) . . ?
O38 W11 O33 88.1(6) . . ?
O34 W11 O33 85.4(5) . . ?
O39 W11 O7B 159.3(9) . . ?
O40 W11 O7B 71.1(8) . . ?
O38 W11 O7B 58.4(8) . . ?
O34 W11 O7B 96.5(8) . . ?
O33 W11 O7B 91.4(8) . . ?
O39 W11 O16A 158.1(7) . . ?
O40 W11 O16A 95.1(7) . . ?
O38 W11 O16A 90.4(7) . . ?
O34 W11 O16A 64.0(7) . . ?
O33 W11 O16A 64.8(6) . . ?
O7B W11 O16A 41.6(8) . . ?

loop_
_geom_bond_atom_site_label_1
_geom_bond_atom_site_label_2
_geom_bond_distance
_geom_bond_site_symmetry_2
_geom_bond_publ_flag
C1 C2 1.57(3) . ?
C1 Si1 1.84(2) . ?
C1 H1A 0.9900 . ?
C1 H1B 0.9900 . ?
C2 C3 1.43(3) . ?
C2 H2A 0.9900 . ?
C2 H2B 0.9900 . ?
C3 S1 1.84(2) . ?
C3 H3A 0.9900 . ?
C3 H3B 0.9900 . ?
C4 C5 1.79(4) . ?
C4 Si2 1.83(2) . ?
C4 H4A 0.9900 . ?
C4 H4B 0.9900 . ?
C5 C6 1.27(3) . ?
C5 H5A 0.9900 . ?
C5 H5B 0.9900 . ?
C6 S2 1.85(3) . ?
C6 H6A 0.9900 . ?
C6 H6B 0.9900 . ?
C7 N1 1.48(3) . ?
C7 C11 1.62(4) . ?
C8 N1 1.54(3) . ?
C8 C12 1.56(4) . ?
C9 C13 1.54(4) . ?
C9 N1 1.57(3) . ?
C10 N1 1.50(3) . ?
C10 C14 1.51(3) . ?
C15 N2 1.57(3) . ?
C15 C19 1.58(4) . ?
C16 N2 1.49(3) . ?
C16 C20 1.56(4) . ?
C17 N2 1.52(3) . ?
C17 C21 1.52(4) . ?
C18 N2 1.53(3) . ?
C18 C22 1.55(3) . ?
C27 C23B 1.61(6) . ?
C27 C23A 1.78(5) . ?
C28 C24A 1.57(5) . ?
C28 C24B 1.66(6) . ?
C29 C25A 1.47(5) . ?
C29 C25B 1.56(6) . ?
C30 C26A 1.56(5) . ?
C30 C26B 1.81(6) . ?
C23A N3 1.48(5) . ?
C24A N3 1.51(4) . ?
C25A N3 1.52(5) . ?
C26A N3 1.56(4) . ?
C23B N3 1.54(6) . ?
C24B N3 1.60(6) . ?
C25B N3 1.47(6) . ?
C26B N3 1.50(6) . ?
O1 W1 1.665(13) . ?
O2 W1 1.883(14) . ?
O2 W2 1.898(14) . ?
O3 W2 1.657(14) . ?
O4 W3 1.889(15) . ?
O4 W2 1.925(14) . ?
O5 W3 1.673(14) . ?
O6 W3 1.886(14) . ?
O6 W1 1.893(13) . ?
O8 W4 1.871(13) . ?
O8 W1 1.897(13) . ?
O9 W5 1.877(13) . ?
O9 W2 1.905(13) . ?
O10 W2 1.874(14) . ?
O10 W6 1.908(14) . ?
O11 W7 1.884(14) . ?
O11 W3 1.899(14) . ?
O12 W8 1.877(14) . ?
O12 W3 1.885(15) . ?
O13 W1 1.882(14) . ?
O13 W9 1.886(13) . ?
O17 W4 1.686(12) . ?
O18 W5 1.877(14) . ?
O18 W4 1.904(14) . ?
O19 W5 1.667(14) . ?
O20 W6 1.878(13) . ?
O20 W5 1.914(13) . ?
O21 W6 1.659(14) . ?
O22 W7 1.855(15) . ?
O22 W6 1.942(14) . ?
O23 W7 1.676(14) . ?
O24 W8 1.876(15) . ?
O24 W7 1.894(15) . ?
O25 W8 1.692(12) . ?
O26 W8 1.882(13) . ?
O26 W9 1.908(13) . ?
O27 W9 1.666(14) . ?
O28 W9 1.901(12) . ?
O28 W4 1.902(13) . ?
O29 Si1 1.621(15) . ?
O29 W4 1.868(13) . ?
O30 Si2 1.620(15) . ?
O30 W5 1.870(14) . ?
O31 W6 1.875(14) . ?
O31 W10 1.891(15) . ?
O32 W10 1.886(13) . ?
O32 W7 1.892(13) . ?
O33 W8 1.882(13) . ?
O33 W11 1.904(12) . ?
O34 W9 1.880(13) . ?
O34 W11 1.889(13) . ?
O35 Si1 1.624(14) . ?
O35 Si2 1.638(15) . ?
O36 Si2 1.594(14) . ?
O36 W10 1.865(13) . ?
O37 W10 1.655(13) . ?
O38 W10 1.851(14) . ?
O38 W11 1.885(14) . ?
O39 W11 1.648(15) . ?
O40 Si1 1.614(14) . ?
O40 W11 1.867(13) . ?
O7A P1 1.59(2) . ?
O7A W3 2.41(2) . ?
O7A W2 2.44(2) . ?
O7A W1 2.48(2) . ?
O14A P1 1.55(2) . ?
O14A W5 2.35(2) . ?
O14A W4 2.41(2) . ?
O15A P1 1.54(2) . ?
O15A W6 2.40(2) . ?
O15A W7 2.49(2) . ?
O15A W10 2.51(2) . ?
O16A P1 1.49(2) . ?
O16A W11 2.46(2) . ?
O16A W9 2.48(2) . ?
O16A W8 2.52(2) . ?
O7B P1 1.60(3) . ?
O7B W11 2.31(3) . ?
O7B W10 2.42(3) . ?
O14B P1 1.56(3) . ?
O14B W8 2.44(3) . ?
O14B W7 2.47(3) . ?
O14B W3 2.47(3) . ?
O15B P1 1.53(3) . ?
O15B W9 2.40(3) . ?
O15B W4 2.44(3) . ?
O15B W1 2.60(3) . ?
O16B P1 1.45(3) . ?
O16B W5 2.44(3) . ?
O16B W6 2.52(3) . ?
O16B W2 2.61(3) . ?
